data_4076637
loop_
_publ_author_name
'Gable, Kevin P.'
'Chuawong, Pitak'
'Yokochi, Alexandre F. T.'

_publ_section_title
;
 Thermal Stability of
 Tris(3,5-dimethylpyrazolyl)hydridoboratorhenium(V)(oxo)- (1,2-dithiolate)
 and -(1,2-monothiodiolate) Complexes and DFT Studies of C&#x2212;S Bond
 Cleavage
;
_journal_issue 5
_journal_name_full Organometallics
_journal_page_first 929
_journal_paper_doi 10.1021/om0107385
_journal_volume 21
_journal_year 2002
_chemical_formula_sum 'C17 H26 B N6 O Re S2'
_chemical_formula_weight 591.57
_chemical_name_systematic
;
 ?
;
_space_group_IT_number 19
_symmetry_cell_setting orthorhombic
_symmetry_space_group_name_Hall 'P 2ac 2ab'
_symmetry_space_group_name_H-M 'P 21 21 21'
_atom_sites_solution_hydrogens geom
_atom_sites_solution_primary direct
_atom_sites_solution_secondary difmap
_audit_creation_method SHELXL-97
_cell_angle_alpha 90.00
_cell_angle_beta 90.00
_cell_angle_gamma 90.00
_cell_formula_units_Z 4
_cell_length_a 8.5673(5)
_cell_length_b 11.4116(12)
_cell_length_c 22.8696(19)
_cell_measurement_reflns_used 65
_cell_measurement_temperature 290(2)
_cell_measurement_theta_max 28.665
_cell_measurement_theta_min 10.995
_cell_volume 2235.9(3)
_computing_cell_refinement 'XSCANS V2.2'
_computing_data_collection 'XSCANS V2.2'
_computing_data_reduction 'XSCANS V2.2'
_computing_molecular_graphics 'ORTEP-III for windows (Farrugia, 1999)'
_computing_structure_refinement 'SHELXL-97 (Sheldrick, 1997)'
_computing_structure_solution 'SHELXS-97 (Sheldrick, 1997)'
_diffrn_ambient_temperature 290(2)
_diffrn_measured_fraction_theta_full 0.929
_diffrn_measured_fraction_theta_max 0.929
_diffrn_measurement_device_type 'Siemens P4'
_diffrn_measurement_method '\w/2\q scans'
_diffrn_radiation_monochromator graphite
_diffrn_radiation_source 'fine-focus sealed tube'
_diffrn_radiation_type CuK\a
_diffrn_radiation_wavelength 1.54178
_diffrn_reflns_av_R_equivalents 0.0332
_diffrn_reflns_av_sigmaI/netI 0.0357
_diffrn_reflns_limit_h_max 1
_diffrn_reflns_limit_h_min -10
_diffrn_reflns_limit_k_max 13
_diffrn_reflns_limit_k_min -1
_diffrn_reflns_limit_l_max 1
_diffrn_reflns_limit_l_min -27
_diffrn_reflns_number 2817
_diffrn_reflns_theta_full 67.41
_diffrn_reflns_theta_max 67.41
_diffrn_reflns_theta_min 3.87
_diffrn_standards_decay_% none
_diffrn_standards_interval_count 97
_diffrn_standards_number 3
_exptl_absorpt_coefficient_mu 12.535
_exptl_absorpt_correction_T_max 0.3670
_exptl_absorpt_correction_T_min 0.3670
_exptl_absorpt_correction_type 'Analytical (face indexing using Pluton)'
_exptl_crystal_colour 'Deep purple'
_exptl_crystal_density_diffrn 1.757
_exptl_crystal_density_method 'not measured'
_exptl_crystal_description Prism
_exptl_crystal_F_000 1160
_exptl_crystal_size_max 0.10
_exptl_crystal_size_mid 0.10
_exptl_crystal_size_min 0.10
_refine_diff_density_max 0.868
_refine_diff_density_min -0.831
_refine_diff_density_rms 0.113
_refine_ls_abs_structure_details 'Flack H D (1983), Acta Cryst. A39, 876-881'
_refine_ls_abs_structure_Flack 0.000(19)
_refine_ls_extinction_coef 0.00035(4)
_refine_ls_extinction_expression Fc^*^=kFc[1+0.001xFc^2^\l^3^/sin(2\q)]^-1/4^
_refine_ls_extinction_method SHELXL
_refine_ls_goodness_of_fit_ref 1.069
_refine_ls_hydrogen_treatment mixed
_refine_ls_matrix_type full
_refine_ls_number_parameters 255
_refine_ls_number_reflns 2627
_refine_ls_number_restraints 0
_refine_ls_restrained_S_all 1.069
_refine_ls_R_factor_all 0.0300
_refine_ls_R_factor_gt 0.0284
_refine_ls_shift/su_max 0.000
_refine_ls_shift/su_mean 0.001
_refine_ls_structure_factor_coef Fsqd
_refine_ls_weighting_details 'calc w=1/[\s^2^(Fo^2^)+(0.0425P)^2^+2.3975P] where P=(Fo^2^+2Fc^2^)/3'
_refine_ls_weighting_scheme calc
_refine_ls_wR_factor_gt 0.0721
_refine_ls_wR_factor_ref 0.0744
_reflns_number_gt 2494
_reflns_number_total 2627
_reflns_threshold_expression >2sigma(I)
_cod_data_source_file om0107385.cif
_cod_data_source_block xl
_cod_depositor_comments
;
The following automatic conversions were performed:

'_symmetry_cell_setting' value 'Orthorhombic' changed to
'orthorhombic' according to
/home/saulius/struct/CIF-dictionaries/cif_core.dic dictionary named
'cif_core.dic' version 2.4.1 from 2010-06-29.

Automatic conversion script
Id: cif_fix_values 1715 2011-07-08 13:25:40Z adriana 
;
_cod_original_sg_symbol_H-M 'P 2(1) 2(1) 2(1)'
_cod_database_code 4076637

loop_
_symmetry_equiv_pos_as_xyz
'x, y, z'
'-x+1/2, -y, z+1/2'
'x+1/2, -y+1/2, -z'
'-x, y+1/2, -z+1/2'

loop_
_atom_site_label
_atom_site_type_symbol
_atom_site_fract_x
_atom_site_fract_y
_atom_site_fract_z
_atom_site_U_iso_or_equiv
_atom_site_adp_type
_atom_site_occupancy
_atom_site_symmetry_multiplicity
_atom_site_calc_flag
_atom_site_refinement_flags
Re Re 0.75051(4) 0.694325(19) 0.168511(10) 0.02394(12) Uani 1 1 d .
O O 0.9412(5) 0.7090(4) 0.1812(2) 0.0358(11) Uani 1 1 d .
B B 0.6748(12) 0.4706(7) 0.0803(3) 0.0373(18) Uani 1 1 d .
H0 H 0.6555 0.4042 0.0541 0.045 Uiso 1 1 calc R
N11 N 0.7856(6) 0.5058(4) 0.1801(2) 0.0295(14) Uani 1 1 d .
N12 N 0.7595(10) 0.4276(4) 0.1356(2) 0.0378(13) Uani 1 1 d .
C11 C 0.8701(10) 0.4490(6) 0.2206(3) 0.0400(18) Uani 1 1 d .
C12 C 0.9277(13) 0.5032(8) 0.2762(4) 0.060(3) Uani 1 1 d .
H12A H 1.0144 0.5538 0.2678 0.090 Uiso 1 1 calc R
H12B H 0.9604 0.4426 0.3026 0.090 Uiso 1 1 calc R
H12C H 0.8453 0.5479 0.2938 0.090 Uiso 1 1 calc R
C13 C 0.8998(12) 0.3353(7) 0.2022(4) 0.053(2) Uani 1 1 d .
H13 H 0.9568 0.2781 0.2218 0.064 Uiso 1 1 calc R
C14 C 0.8264(13) 0.3254(6) 0.1487(4) 0.053(2) Uani 1 1 d .
C15 C 0.810(2) 0.2183(7) 0.1102(5) 0.104(6) Uani 1 1 d .
H15A H 0.7148 0.2236 0.0883 0.156 Uiso 1 1 calc R
H15B H 0.8077 0.1492 0.1342 0.156 Uiso 1 1 calc R
H15C H 0.8969 0.2142 0.0838 0.156 Uiso 1 1 calc R
N21 N 0.5216(6) 0.6230(5) 0.1328(2) 0.0307(12) Uani 1 1 d .
N22 N 0.5219(7) 0.5251(6) 0.0979(3) 0.0358(13) Uani 1 1 d .
C21 C 0.3693(8) 0.6564(7) 0.1387(3) 0.0391(17) Uani 1 1 d .
C22 C 0.3171(10) 0.7588(8) 0.1729(5) 0.063(3) Uani 1 1 d .
H22A H 0.3261 0.7418 0.2139 0.095 Uiso 1 1 calc R
H22B H 0.2103 0.7760 0.1636 0.095 Uiso 1 1 calc R
H22C H 0.3811 0.8253 0.1635 0.095 Uiso 1 1 calc R
C23 C 0.2743(8) 0.5778(7) 0.1081(4) 0.050(2) Uani 1 1 d .
H23 H 0.1660 0.5798 0.1053 0.060 Uiso 1 1 calc R
C24 C 0.3710(11) 0.4985(7) 0.0834(3) 0.048(2) Uani 1 1 d .
C25 C 0.3310(14) 0.3937(9) 0.0471(5) 0.083(3) Uani 1 1 d .
H25A H 0.4022 0.3882 0.0148 0.124 Uiso 1 1 calc R
H25B H 0.2263 0.4013 0.0326 0.124 Uiso 1 1 calc R
H25C H 0.3389 0.3242 0.0706 0.124 Uiso 1 1 calc R
N31 N 0.8073(7) 0.6681(5) 0.0759(2) 0.0331(13) Uani 1 1 d .
N32 N 0.7778(7) 0.5610(5) 0.0494(2) 0.0346(15) Uani 1 1 d .
C31 C 0.9024(8) 0.7292(7) 0.0408(3) 0.0382(17) Uani 1 1 d .
C32 C 0.9657(12) 0.8472(9) 0.0548(4) 0.061(3) Uani 1 1 d .
H32A H 0.9026 0.9061 0.0364 0.092 Uiso 1 1 calc R
H32B H 1.0710 0.8531 0.0407 0.092 Uiso 1 1 calc R
H32C H 0.9645 0.8587 0.0964 0.092 Uiso 1 1 calc R
C33 C 0.9329(11) 0.6617(8) -0.0089(3) 0.053(2) Uani 1 1 d .
H33 H 0.9965 0.6826 -0.0402 0.063 Uiso 1 1 calc R
C34 C 0.8517(10) 0.5594(7) -0.0029(3) 0.0458(18) Uani 1 1 d .
C35 C 0.8439(16) 0.4558(9) -0.0429(4) 0.075(3) Uani 1 1 d .
H35A H 0.9101 0.4690 -0.0762 0.113 Uiso 1 1 calc R
H35B H 0.7383 0.4448 -0.0559 0.113 Uiso 1 1 calc R
H35C H 0.8783 0.3870 -0.0225 0.113 Uiso 1 1 calc R
S1 S 0.6708(2) 0.88272(14) 0.15236(9) 0.0411(4) Uani 1 1 d .
S2 S 0.6427(2) 0.71152(17) 0.25905(8) 0.0415(4) Uani 1 1 d .
C41 C 0.6148(16) 0.9443(8) 0.2221(5) 0.078(3) Uani 1 1 d .
H41A H 0.6824 1.0107 0.2299 0.094 Uiso 1 1 calc R
H41B H 0.5094 0.9744 0.2184 0.094 Uiso 1 1 calc R
C42 C 0.6192(16) 0.8677(9) 0.2730(4) 0.071(3) Uani 1 1 d .
H42A H 0.5232 0.8788 0.2948 0.085 Uiso 1 1 calc R
H42B H 0.7044 0.8930 0.2979 0.085 Uiso 1 1 calc R

loop_
_atom_site_aniso_label
_atom_site_aniso_U_11
_atom_site_aniso_U_22
_atom_site_aniso_U_33
_atom_site_aniso_U_23
_atom_site_aniso_U_13
_atom_site_aniso_U_12
Re 0.02277(15) 0.02480(15) 0.02426(19) -0.00140(9) -0.00050(18) -0.00205(17)
O 0.028(2) 0.039(3) 0.041(3) 0.000(2) 0.002(2) 0.002(2)
B 0.055(5) 0.031(3) 0.026(4) -0.007(3) -0.006(4) 0.010(4)
N11 0.039(4) 0.026(2) 0.024(3) -0.002(2) -0.004(2) 0.002(2)
N12 0.055(3) 0.028(2) 0.030(3) 0.000(2) -0.011(4) 0.000(4)
C11 0.044(4) 0.037(4) 0.039(4) 0.014(3) -0.005(4) 0.003(4)
C12 0.087(7) 0.042(4) 0.051(5) 0.009(4) -0.037(5) -0.008(5)
C13 0.083(6) 0.033(4) 0.044(5) 0.007(4) -0.006(5) 0.022(4)
C14 0.091(6) 0.034(3) 0.034(4) 0.003(3) -0.008(5) 0.018(5)
C15 0.211(18) 0.035(4) 0.067(7) -0.005(4) -0.037(9) 0.037(8)
N21 0.023(2) 0.037(3) 0.032(3) -0.009(3) -0.004(2) -0.001(2)
N22 0.043(3) 0.035(3) 0.029(3) -0.005(3) -0.005(3) -0.007(3)
C21 0.024(3) 0.049(4) 0.044(4) 0.000(4) 0.002(3) -0.004(3)
C22 0.028(3) 0.063(5) 0.099(8) -0.021(5) 0.001(5) 0.011(4)
C23 0.030(4) 0.060(4) 0.059(5) 0.005(4) -0.014(3) -0.014(4)
C24 0.054(5) 0.050(5) 0.040(5) -0.005(4) -0.013(4) -0.025(4)
C25 0.087(8) 0.066(6) 0.095(8) -0.027(6) -0.029(7) -0.018(7)
N31 0.039(3) 0.040(3) 0.021(3) 0.003(3) 0.003(2) -0.003(3)
N32 0.047(4) 0.032(2) 0.025(3) 0.003(2) 0.003(3) 0.005(3)
C31 0.037(4) 0.050(4) 0.028(4) 0.012(4) 0.012(3) -0.005(4)
C32 0.071(6) 0.062(5) 0.050(5) 0.015(5) 0.010(5) -0.018(5)
C33 0.056(5) 0.072(5) 0.030(4) 0.011(5) 0.018(4) 0.004(5)
C34 0.059(5) 0.051(4) 0.027(4) 0.000(4) 0.010(4) 0.014(4)
C35 0.118(9) 0.068(6) 0.040(5) -0.016(5) 0.023(6) 0.022(7)
S1 0.0415(9) 0.0264(7) 0.0553(11) -0.0008(8) -0.0077(9) 0.0040(8)
S2 0.0448(9) 0.0483(9) 0.0315(9) -0.0085(8) 0.0099(8) -0.0057(9)
C41 0.099(9) 0.044(5) 0.092(8) -0.038(5) 0.017(7) 0.018(6)
C42 0.106(9) 0.065(6) 0.043(5) -0.019(5) 0.009(6) 0.002(7)

loop_
_atom_type_symbol
_atom_type_description
_atom_type_scat_dispersion_real
_atom_type_scat_dispersion_imag
_atom_type_scat_source
C C 0.0181 0.0091 'International Tables Vol C Tables 4.2.6.8 and 6.1.1.4'
B B 0.0090 0.0039 'International Tables Vol C Tables 4.2.6.8 and 6.1.1.4'
N N 0.0311 0.0180 'International Tables Vol C Tables 4.2.6.8 and 6.1.1.4'
O O 0.0492 0.0322 'International Tables Vol C Tables 4.2.6.8 and 6.1.1.4'
Re Re -5.2083 5.8923 'International Tables Vol C Tables 4.2.6.8 and 6.1.1.4'
S S 0.3331 0.5567 'International Tables Vol C Tables 4.2.6.8 and 6.1.1.4'
H H 0.0000 0.0000 'International Tables Vol C Tables 4.2.6.8 and 6.1.1.4'

loop_
_geom_angle_atom_site_label_1
_geom_angle_atom_site_label_2
_geom_angle_atom_site_label_3
_geom_angle
O Re N11 86.7(2)
O Re N31 88.0(2)
N11 Re N31 87.2(2)
O Re N21 160.6(2)
N11 Re N21 79.0(2)
N31 Re N21 78.2(2)
O Re S2 103.30(18)
N11 Re S2 91.76(15)
N31 Re S2 168.60(17)
N21 Re S2 90.42(15)
O Re S1 103.10(18)
N11 Re S1 170.13(15)
N31 Re S1 92.21(17)
N21 Re S1 91.19(16)
S2 Re S1 86.82(7)
N22 B N32 110.3(6)
N22 B N12 108.8(6)
N32 B N12 108.8(7)
C11 N11 N12 106.6(6)
C11 N11 Re 129.2(5)
N12 N11 Re 121.9(4)
C14 N12 N11 109.4(6)
C14 N12 B 131.8(6)
N11 N12 B 118.6(5)
N11 C11 C13 110.0(7)
N11 C11 C12 124.4(7)
C13 C11 C12 125.6(8)
C14 C13 C11 105.1(7)
N12 C14 C13 108.9(7)
N12 C14 C15 122.3(8)
C13 C14 C15 128.7(8)
C21 N21 N22 106.6(6)
C21 N21 Re 133.5(5)
N22 N21 Re 119.9(4)
C24 N22 N21 108.6(6)
C24 N22 B 131.7(6)
N21 N22 B 119.6(6)
N21 C21 C23 109.2(7)
N21 C21 C22 124.2(7)
C23 C21 C22 126.6(7)
C24 C23 C21 106.3(6)
C23 C24 N22 109.3(6)
C23 C24 C25 128.9(9)
N22 C24 C25 121.9(9)
C31 N31 N32 107.8(6)
C31 N31 Re 130.0(5)
N32 N31 Re 120.1(4)
C34 N32 N31 108.3(6)
C34 N32 B 131.9(6)
N31 N32 B 119.8(5)
N31 C31 C33 108.4(7)
N31 C31 C32 124.3(7)
C33 C31 C32 127.3(8)
C34 C33 C31 107.1(7)
N32 C34 C33 108.4(7)
N32 C34 C35 122.0(8)
C33 C34 C35 129.5(8)
C41 S1 Re 107.6(4)
C42 S2 Re 106.7(3)
C42 C41 S1 117.7(6)
C41 C42 S2 116.8(6)

loop_
_geom_bond_atom_site_label_1
_geom_bond_atom_site_label_2
_geom_bond_distance
Re O 1.668(5)
Re N11 2.189(5)
Re N31 2.193(5)
Re N21 2.275(5)
Re S2 2.2757(18)
Re S1 2.2858(17)
B N22 1.505(11)
B N32 1.531(11)
B N12 1.539(10)
N11 C11 1.342(9)
N11 N12 1.371(7)
N12 C14 1.334(9)
C11 C13 1.387(11)
C11 C12 1.499(11)
C13 C14 1.380(12)
C14 C15 1.513(12)
N21 C21 1.366(9)
N21 N22 1.374(8)
N22 C24 1.369(10)
C21 C23 1.398(10)
C21 C22 1.477(11)
C23 C24 1.351(12)
C24 C25 1.495(11)
N31 C31 1.340(9)
N31 N32 1.388(8)
N32 C34 1.353(9)
C31 C33 1.397(12)
C31 C32 1.487(12)
C33 C34 1.366(12)
C34 C35 1.497(12)
S1 C41 1.808(10)
S2 C42 1.822(10)
C41 C42 1.455(14)
